data_7042382
loop_
_publ_author_name
'Petrov, Pavel A.'
'Sukhikh, Taisiya S.'
'Sokolov, Maxim N.'

_publ_section_title
;
 NHC adducts of tantalum amidohalides: the first example of NHC abnormally
 coordinated to an early transition metal.
;
_journal_issue 15
_journal_name_full 'Dalton transactions (Cambridge, England : 2003)'
_journal_page_first 4902
_journal_page_last 4906
_journal_paper_doi 10.1039/c7dt00748e
_journal_volume 46
_journal_year 2017
_chemical_formula_moiety 'C6 H18 Cl3 N3 Ta, C21 H24 N2, C21 H25 N2'
_chemical_formula_sum 'C48 H67 Cl3 N7 Ta'
_chemical_formula_weight 1029.38
_space_group_crystal_system monoclinic
_space_group_IT_number 14
_space_group_name_Hall '-P 2ybc'
_space_group_name_H-M_alt 'P 1 21/c 1'
_symmetry_space_group_name_Hall '-P 2ybc'
_symmetry_space_group_name_H-M 'P 1 21/c 1'
_atom_sites_solution_hydrogens geom
_atom_sites_solution_primary iterative
_audit_creation_date 2017-01-31
_audit_creation_method
;
Olex2 1.2
(compiled 2017.01.04 svn.r3372 for OlexSys, GUI svn.r5292)
;
_audit_update_record
;
2017-02-02 deposited with the CCDC.
2017-03-07 downloaded from the CCDC.
;
_cell_angle_alpha 90
_cell_angle_beta 94.091(3)
_cell_angle_gamma 90
_cell_formula_units_Z 4
_cell_length_a 12.5698(11)
_cell_length_b 26.431(2)
_cell_length_c 15.2341(13)
_cell_measurement_reflns_used 2481
_cell_measurement_temperature 150(2)
_cell_measurement_theta_max 19.42
_cell_measurement_theta_min 2.31
_cell_volume 5048.4(7)
_computing_molecular_graphics 'Olex2 (Dolomanov et al., 2009)'
_computing_publication_material 'Olex2 (Dolomanov et al., 2009)'
_computing_structure_refinement 'ShelXL (Sheldrick, 2015)'
_computing_structure_solution 'olex2.solve (Bourhis et al., 2015)'
_diffrn_ambient_temperature 150(2)
_diffrn_measured_fraction_theta_full 0.989
_diffrn_measured_fraction_theta_max 0.989
_diffrn_measurement_device_type 'CCD area detector'
_diffrn_measurement_method 'phi and omega scans'
_diffrn_radiation_monochromator graphite
_diffrn_radiation_type MoK\a
_diffrn_radiation_wavelength 0.71073
_diffrn_reflns_av_R_equivalents 0.0603
_diffrn_reflns_av_unetI/netI 0.0701
_diffrn_reflns_Laue_measured_fraction_full 0.989
_diffrn_reflns_Laue_measured_fraction_max 0.989
_diffrn_reflns_limit_h_max 12
_diffrn_reflns_limit_h_min -12
_diffrn_reflns_limit_k_max 26
_diffrn_reflns_limit_k_min -26
_diffrn_reflns_limit_l_max 15
_diffrn_reflns_limit_l_min -13
_diffrn_reflns_number 15752
_diffrn_reflns_point_group_measured_fraction_full 0.989
_diffrn_reflns_point_group_measured_fraction_max 0.989
_diffrn_reflns_theta_full 20.981
_diffrn_reflns_theta_max 20.981
_diffrn_reflns_theta_min 1.546
_exptl_absorpt_coefficient_mu 2.374
_exptl_absorpt_correction_T_max 0.7446
_exptl_absorpt_correction_T_min 0.6534
_exptl_absorpt_correction_type multi-scan
_exptl_absorpt_process_details
'SADABS-2012/1 (Bruker,2012) was used for absorption correction. wR2(int) was 0.0604 before and 0.0519 after correction. The Ratio of minimum to maximum transmission is 0.8775. The \l/2 correction factor is 0.0015.'
_exptl_crystal_colour yellow
_exptl_crystal_colour_primary yellow
_exptl_crystal_density_diffrn 1.354
_exptl_crystal_description block
_exptl_crystal_F_000 2112
_exptl_crystal_size_max 0.15
_exptl_crystal_size_mid 0.08
_exptl_crystal_size_min 0.05
_refine_diff_density_max 1.153
_refine_diff_density_min -0.861
_refine_diff_density_rms 0.109
_refine_ls_extinction_method none
_refine_ls_goodness_of_fit_ref 1.068
_refine_ls_hydrogen_treatment constr
_refine_ls_matrix_type full
_refine_ls_number_parameters 550
_refine_ls_number_reflns 5352
_refine_ls_number_restraints 1
_refine_ls_restrained_S_all 1.068
_refine_ls_R_factor_all 0.0833
_refine_ls_R_factor_gt 0.0551
_refine_ls_shift/su_max 0.000
_refine_ls_shift/su_mean 0.000
_refine_ls_structure_factor_coef Fsqd
_refine_ls_weighting_details 'w=1/[\s^2^(Fo^2^)+(0.0410P)^2^+32.7170P] where P=(Fo^2^+2Fc^2^)/3'
_refine_ls_weighting_scheme calc
_refine_ls_wR_factor_gt 0.1123
_refine_ls_wR_factor_ref 0.1229
_reflns_Friedel_coverage 0.000
_reflns_number_gt 4031
_reflns_number_total 5352
_reflns_threshold_expression 'I > 2\s(I)'
_cod_data_source_file c7dt00748e2.cif
_cod_data_source_block 2
_cod_depositor_comments 'Adding full bibliography for 7042380--7042383.cif.'
_cod_original_cell_volume 5048.4(8)
_cod_database_code 7042382
_shelx_shelxl_version_number 2014/7
_shelx_space_group_comment
;
The symmetry employed for this shelxl refinement is uniquely defined
by the following loop, which should always be used as a source of
symmetry information in preference to the above space-group names.
They are only intended as comments.
;
_olex2_refinement_description
;
1. Fixed Uiso
 At 1.2 times of:
  All C(H) groups
 At 1.5 times of:
  All C(H,H,H) groups
2. Rigid bond restraints
 C28, C29
 with sigma for 1-2 distances of 0.01 and sigma for 1-3 distances of 0.01
3.a Aromatic/amide H refined with riding coordinates:
 C29(H29), C36(H36), C38(H38), C15(H15), C27(H27), C1(H1), C2(H2), C3(H3),
 C24(H24), C6(H6), C17(H17), C8(H8), C23(H23)
3.b Idealised Me refined as rotating group:
 C10(H10A,H10B,H10C), C42(H42A,H42B,H42C), C19(H19A,H19B,H19C), C41(H41A,H41B,
 H41C), C32(H32A,H32B,H32C), C20(H20A,H20B,H20C), C40(H40A,H40B,H40C), C21(H21A,
 H21B,H21C), C31(H31A,H31B,H31C), C12(H12A,H12B,H12C), C62(H62A,H62B,H62C),
 C11(H11A,H11B,H11C), C72(H72A,H72B,H72C), C51(H51A,H51B,H51C), C52(H52A,H52B,
 H52C), C71(H71A,H71B,H71C), C61(H61A,H61B,H61C), C33(H33A,H33B,H33C)
;
_olex2_submission_special_instructions 'No special instructions were received'

loop_
_space_group_symop_operation_xyz
'x, y, z'
'-x, y+1/2, -z+1/2'
'-x, -y, -z'
'x, -y-1/2, z-1/2'

loop_
_atom_site_label
_atom_site_type_symbol
_atom_site_fract_x
_atom_site_fract_y
_atom_site_fract_z
_atom_site_U_iso_or_equiv
_atom_site_adp_type
_atom_site_occupancy
_atom_site_site_symmetry_order
_atom_site_calc_flag
_atom_site_refinement_flags_posn
_atom_site_refinement_flags_adp
Ta1 Ta 0.10936(4) 0.65463(2) 0.31550(3) 0.03369(19) Uani 1 1 d . .
Cl1 Cl 0.2101(2) 0.58271(11) 0.38952(18) 0.0440(8) Uani 1 1 d . .
Cl2 Cl 0.0195(2) 0.58889(11) 0.21571(19) 0.0474(8) Uani 1 1 d . .
Cl3 Cl 0.2619(3) 0.65351(14) 0.2175(2) 0.0671(10) Uani 1 1 d . .
N6 N 0.0468(8) 0.7101(4) 0.2427(7) 0.055(3) Uani 1 1 d . .
N5 N -0.0038(8) 0.6439(4) 0.3972(6) 0.056(3) Uani 1 1 d . .
C29 C 0.2485(10) 0.3467(4) -0.0817(8) 0.045(3) Uani 1 1 d . U
H29 H 0.1747 0.3514 -0.0975 0.054 Uiso 1 1 calc R .
N7 N 0.1803(8) 0.7039(4) 0.3972(8) 0.068(3) Uani 1 1 d . .
C22 C 0.4023(8) 0.3371(4) 0.1822(8) 0.037(3) Uani 1 1 d . .
N1 N 0.2408(7) 0.4754(4) 0.1675(5) 0.036(2) Uani 1 1 d . .
C28 C 0.3086(10) 0.3594(5) -0.1423(8) 0.048(3) Uani 1 1 d . U
C36 C 0.3799(11) 0.3390(5) 0.4750(8) 0.055(3) Uani 1 1 d . .
H36 H 0.3215 0.3393 0.5113 0.066 Uiso 1 1 calc R .
N3 N 0.4047(7) 0.3074(3) 0.1096(6) 0.039(2) Uani 1 1 d . .
C38 C 0.5614(9) 0.3560(4) 0.4578(7) 0.042(3) Uani 1 1 d . .
H38 H 0.6293 0.3674 0.4814 0.051 Uiso 1 1 calc R .
C30 C 0.2671(8) 0.3296(4) -0.0075(9) 0.042(3) Uani 1 1 d . .
N4 N 0.4377(8) 0.3054(3) 0.2480(6) 0.040(2) Uani 1 1 d . .
C37 C 0.4773(11) 0.3572(4) 0.5105(8) 0.049(3) Uani 1 1 d . .
C10 C 0.1733(9) 0.4686(5) -0.0173(8) 0.051(3) Uani 1 1 d . .
H10A H 0.1892 0.5043 -0.0050 0.077 Uiso 1 1 calc GR .
H10B H 0.1338 0.4656 -0.0749 0.077 Uiso 1 1 calc GR .
H10C H 0.2401 0.4495 -0.0175 0.077 Uiso 1 1 calc GR .
C15 C 0.6323(9) 0.4713(4) 0.3765(7) 0.035(3) Uani 1 1 d . .
H15 H 0.6446 0.4678 0.4385 0.041 Uiso 1 1 calc R .
N2 N 0.4045(7) 0.4881(3) 0.2134(5) 0.030(2) Uani 1 1 d . .
C4 C 0.1409(9) 0.4504(4) 0.1408(7) 0.034(3) Uani 1 1 d . .
C16 C 0.7191(9) 0.4726(4) 0.3261(8) 0.042(3) Uani 1 1 d . .
C42 C 0.6438(9) 0.3398(5) 0.3140(8) 0.060(4) Uani 1 1 d . .
H42A H 0.7017 0.3597 0.3433 0.090 Uiso 1 1 calc GR .
H42B H 0.6218 0.3553 0.2571 0.090 Uiso 1 1 calc GR .
H42C H 0.6688 0.3052 0.3046 0.090 Uiso 1 1 calc GR .
C34 C 0.4518(11) 0.3219(4) 0.3388(7) 0.042(3) Uani 1 1 d . .
C39 C 0.5513(9) 0.3386(4) 0.3701(7) 0.036(3) Uani 1 1 d . .
C25 C 0.3703(10) 0.3249(4) 0.0199(7) 0.038(3) Uani 1 1 d . .
C14 C 0.5280(9) 0.4750(4) 0.3412(7) 0.030(3) Uani 1 1 d . .
C27 C 0.4159(9) 0.3550(5) -0.1184(8) 0.060(4) Uani 1 1 d . .
H27 H 0.4672 0.3634 -0.1589 0.072 Uiso 1 1 calc R .
C1 C 0.3340(9) 0.4525(4) 0.1900(6) 0.032(3) Uani 1 1 d . .
H1 H 0.3471 0.4171 0.1892 0.038 Uiso 1 1 calc R .
C2 C 0.2528(10) 0.5267(5) 0.1758(8) 0.050(3) Uani 1 1 d . .
H2 H 0.1996 0.5517 0.1633 0.059 Uiso 1 1 calc R .
C13 C 0.5123(8) 0.4803(4) 0.2515(7) 0.030(3) Uani 1 1 d . .
C26 C 0.4481(11) 0.3382(5) -0.0343(9) 0.062(4) Uani 1 1 d . .
C3 C 0.3564(10) 0.5348(4) 0.2056(7) 0.046(3) Uani 1 1 d . .
H3 H 0.3891 0.5666 0.2185 0.055 Uiso 1 1 calc R .
C19 C 0.4335(9) 0.4722(4) 0.3970(7) 0.045(3) Uani 1 1 d . .
H19A H 0.4585 0.4654 0.4582 0.068 Uiso 1 1 calc GR .
H19B H 0.3857 0.4450 0.3752 0.068 Uiso 1 1 calc GR .
H19C H 0.3951 0.5045 0.3937 0.068 Uiso 1 1 calc GR .
C24 C 0.4625(12) 0.2576(5) 0.2187(8) 0.066(4) Uani 1 1 d . .
H24 H 0.4887 0.2297 0.2531 0.079 Uiso 1 1 calc R .
C41 C 0.4882(11) 0.3779(5) 0.6032(7) 0.065(4) Uani 1 1 d . .
H41A H 0.4354 0.4047 0.6093 0.097 Uiso 1 1 calc GR .
H41B H 0.5601 0.3918 0.6154 0.097 Uiso 1 1 calc GR .
H41C H 0.4763 0.3507 0.6451 0.097 Uiso 1 1 calc GR .
C32 C 0.2746(11) 0.3779(6) -0.2351(8) 0.076(5) Uani 1 1 d . .
H32A H 0.1968 0.3815 -0.2413 0.114 Uiso 1 1 calc GR .
H32B H 0.2971 0.3533 -0.2782 0.114 Uiso 1 1 calc GR .
H32C H 0.3079 0.4107 -0.2452 0.114 Uiso 1 1 calc GR .
C35 C 0.3625(10) 0.3207(5) 0.3907(9) 0.054(4) Uani 1 1 d . .
C18 C 0.5937(9) 0.4805(5) 0.1973(7) 0.046(3) Uani 1 1 d . .
C20 C 0.8297(9) 0.4675(5) 0.3675(8) 0.062(4) Uani 1 1 d . .
H20A H 0.8347 0.4845 0.4248 0.094 Uiso 1 1 calc GR .
H20B H 0.8800 0.4831 0.3293 0.094 Uiso 1 1 calc GR .
H20C H 0.8472 0.4316 0.3754 0.094 Uiso 1 1 calc GR .
C40 C 0.2573(10) 0.3011(5) 0.3541(9) 0.068(4) Uani 1 1 d . .
H40A H 0.2575 0.2640 0.3564 0.102 Uiso 1 1 calc GR .
H40B H 0.2445 0.3122 0.2928 0.102 Uiso 1 1 calc GR .
H40C H 0.2007 0.3142 0.3889 0.102 Uiso 1 1 calc GR .
C6 C 0.0092(10) 0.4246(5) 0.0298(8) 0.053(3) Uani 1 1 d . .
H6 H -0.0163 0.4225 -0.0303 0.063 Uiso 1 1 calc R .
C5 C 0.1073(9) 0.4479(4) 0.0521(7) 0.039(3) Uani 1 1 d . .
C21 C 0.5738(11) 0.4850(6) 0.0973(8) 0.088(5) Uani 1 1 d . .
H21A H 0.5160 0.4621 0.0769 0.132 Uiso 1 1 calc GR .
H21B H 0.6389 0.4759 0.0692 0.132 Uiso 1 1 calc GR .
H21C H 0.5538 0.5199 0.0818 0.132 Uiso 1 1 calc GR .
C17 C 0.6969(10) 0.4769(5) 0.2360(8) 0.059(4) Uani 1 1 d . .
H17 H 0.7547 0.4774 0.1992 0.071 Uiso 1 1 calc R .
C8 C -0.0154(10) 0.4081(5) 0.1820(9) 0.055(4) Uani 1 1 d . .
H8 H -0.0584 0.3949 0.2254 0.066 Uiso 1 1 calc R .
C31 C 0.5685(9) 0.3353(7) -0.0070(9) 0.092(6) Uani 1 1 d . .
H31A H 0.5876 0.3618 0.0362 0.139 Uiso 1 1 calc GR .
H31B H 0.6091 0.3401 -0.0590 0.139 Uiso 1 1 calc GR .
H31C H 0.5853 0.3021 0.0190 0.139 Uiso 1 1 calc GR .
C9 C 0.0803(11) 0.4305(5) 0.2080(8) 0.058(4) Uani 1 1 d . .
C12 C 0.1207(10) 0.4365(6) 0.3031(8) 0.068(4) Uani 1 1 d . .
H12A H 0.1854 0.4162 0.3147 0.103 Uiso 1 1 calc GR .
H12B H 0.0659 0.4250 0.3412 0.103 Uiso 1 1 calc GR .
H12C H 0.1371 0.4722 0.3152 0.103 Uiso 1 1 calc GR .
C62 C 0.0396(12) 0.7097(6) 0.1465(9) 0.082(5) Uani 1 1 d . .
H62A H 0.0989 0.7293 0.1253 0.122 Uiso 1 1 calc GR .
H62B H -0.0282 0.7248 0.1243 0.122 Uiso 1 1 calc GR .
H62C H 0.0435 0.6748 0.1255 0.122 Uiso 1 1 calc GR .
C11 C -0.1591(10) 0.3790(6) 0.0682(10) 0.081(5) Uani 1 1 d . .
H11A H -0.1738 0.3802 0.0042 0.121 Uiso 1 1 calc GR .
H11B H -0.2156 0.3969 0.0967 0.121 Uiso 1 1 calc GR .
H11C H -0.1566 0.3436 0.0877 0.121 Uiso 1 1 calc GR .
C7 C -0.0510(10) 0.4045(5) 0.0932(9) 0.055(4) Uani 1 1 d . .
C23 C 0.4413(13) 0.2592(5) 0.1306(9) 0.075(5) Uani 1 1 d . .
H23 H 0.4499 0.2322 0.0905 0.091 Uiso 1 1 calc R .
C72 C 0.1853(15) 0.7062(7) 0.4896(10) 0.123(8) Uani 1 1 d . .
H72A H 0.1534 0.7380 0.5080 0.184 Uiso 1 1 calc GR .
H72B H 0.2600 0.7047 0.5129 0.184 Uiso 1 1 calc GR .
H72C H 0.1461 0.6776 0.5125 0.184 Uiso 1 1 calc GR .
C51 C -0.0422(11) 0.5927(6) 0.4251(9) 0.083(5) Uani 1 1 d . .
H51A H -0.0047 0.5662 0.3945 0.124 Uiso 1 1 calc GR .
H51B H -0.1190 0.5899 0.4102 0.124 Uiso 1 1 calc GR .
H51C H -0.0276 0.5888 0.4888 0.124 Uiso 1 1 calc GR .
C52 C -0.0673(12) 0.6808(7) 0.4295(15) 0.134(8) Uani 1 1 d . .
H52A H -0.0412 0.7142 0.4132 0.201 Uiso 1 1 calc GR .
H52B H -0.0653 0.6781 0.4938 0.201 Uiso 1 1 calc GR .
H52C H -0.1409 0.6764 0.4047 0.201 Uiso 1 1 calc GR .
C71 C 0.2592(14) 0.7406(7) 0.3674(12) 0.114(7) Uani 1 1 d . .
H71A H 0.3314 0.7286 0.3847 0.171 Uiso 1 1 calc GR .
H71B H 0.2479 0.7736 0.3946 0.171 Uiso 1 1 calc GR .
H71C H 0.2504 0.7439 0.3032 0.171 Uiso 1 1 calc GR .
C61 C 0.0251(18) 0.7613(7) 0.2681(13) 0.153(10) Uani 1 1 d . .
H61A H -0.0522 0.7664 0.2672 0.230 Uiso 1 1 calc GR .
H61B H 0.0553 0.7848 0.2267 0.230 Uiso 1 1 calc GR .
H61C H 0.0573 0.7676 0.3275 0.230 Uiso 1 1 calc GR .
C33 C 0.1834(9) 0.3132(5) 0.0585(8) 0.053(3) Uani 1 1 d . .
H33A H 0.1788 0.3392 0.1038 0.080 Uiso 1 1 calc GR .
H33B H 0.2057 0.2811 0.0863 0.080 Uiso 1 1 calc GR .
H33C H 0.1135 0.3089 0.0266 0.080 Uiso 1 1 calc GR .

loop_
_atom_site_aniso_label
_atom_site_aniso_U_11
_atom_site_aniso_U_22
_atom_site_aniso_U_33
_atom_site_aniso_U_23
_atom_site_aniso_U_13
_atom_site_aniso_U_12
Ta1 0.0277(3) 0.0416(3) 0.0311(3) -0.0043(3) -0.00228(19) 0.0031(3)
Cl1 0.0420(18) 0.056(2) 0.0319(17) 0.0021(14) -0.0095(14) 0.0101(15)
Cl2 0.0426(19) 0.059(2) 0.0380(18) -0.0118(15) -0.0126(15) 0.0010(16)
Cl3 0.054(2) 0.070(2) 0.080(2) 0.019(2) 0.0219(18) 0.009(2)
N6 0.062(7) 0.045(7) 0.054(7) -0.004(5) -0.018(6) 0.013(6)
N5 0.049(7) 0.087(9) 0.031(6) -0.015(6) 0.000(5) 0.007(6)
C29 0.070(9) 0.044(7) 0.026(7) 0.015(6) 0.033(6) 0.024(7)
N7 0.040(7) 0.060(8) 0.101(10) -0.023(7) -0.017(7) -0.002(6)
C22 0.033(7) 0.032(7) 0.042(7) -0.001(7) -0.011(5) 0.002(6)
N1 0.032(7) 0.044(7) 0.032(6) -0.003(5) 0.000(5) 0.003(5)
C28 0.045(9) 0.066(10) 0.034(7) 0.004(6) 0.008(6) 0.009(7)
C36 0.071(10) 0.054(9) 0.041(8) 0.010(7) 0.016(7) 0.000(8)
N3 0.042(6) 0.037(6) 0.036(6) 0.000(5) -0.006(5) 0.002(5)
C38 0.025(7) 0.060(9) 0.040(8) -0.005(6) -0.008(6) -0.014(6)
C30 0.014(7) 0.060(9) 0.052(9) -0.025(7) -0.002(6) 0.019(6)
N4 0.054(7) 0.029(6) 0.037(6) -0.006(5) -0.001(5) 0.000(5)
C37 0.066(10) 0.039(8) 0.040(8) 0.009(6) -0.004(8) -0.002(7)
C10 0.048(8) 0.061(9) 0.045(8) -0.001(7) 0.006(7) 0.001(7)
C15 0.034(8) 0.046(8) 0.021(7) -0.003(5) -0.008(6) -0.003(6)
N2 0.025(6) 0.034(6) 0.031(6) 0.006(4) -0.007(5) 0.008(5)
C4 0.031(7) 0.037(7) 0.035(8) -0.003(6) 0.001(6) 0.000(6)
C16 0.033(8) 0.054(8) 0.039(8) -0.008(6) -0.003(7) -0.003(6)
C42 0.063(9) 0.070(9) 0.051(8) -0.014(8) 0.031(7) -0.019(8)
C34 0.068(10) 0.026(7) 0.029(8) 0.005(5) -0.016(7) -0.001(6)
C39 0.035(7) 0.040(7) 0.032(7) -0.002(6) 0.000(6) -0.001(6)
C25 0.040(8) 0.040(8) 0.034(8) -0.004(6) -0.001(7) 0.006(6)
C14 0.039(8) 0.027(7) 0.026(7) 0.008(5) 0.009(6) -0.003(5)
C27 0.028(8) 0.100(12) 0.050(9) 0.005(8) -0.001(7) 0.017(7)
C1 0.030(7) 0.041(8) 0.025(6) 0.001(6) 0.008(6) 0.008(7)
C2 0.044(9) 0.048(9) 0.054(8) -0.009(7) -0.014(7) 0.021(7)
C13 0.028(7) 0.028(7) 0.033(8) 0.014(5) 0.002(6) 0.003(5)
C26 0.061(10) 0.068(10) 0.055(9) -0.012(8) 0.000(8) 0.018(8)
C3 0.051(9) 0.034(8) 0.050(8) -0.002(6) -0.018(7) 0.005(7)
C19 0.050(8) 0.059(8) 0.028(7) 0.006(6) 0.010(6) 0.003(7)
C24 0.115(13) 0.033(9) 0.045(9) 0.000(7) -0.025(9) 0.009(8)
C41 0.103(12) 0.052(9) 0.041(8) -0.005(7) 0.020(8) -0.022(8)
C32 0.053(9) 0.124(13) 0.051(9) 0.014(9) 0.006(8) 0.023(9)
C35 0.052(9) 0.046(8) 0.064(10) 0.019(7) -0.007(8) -0.015(7)
C18 0.033(8) 0.082(10) 0.021(7) 0.005(6) -0.010(6) 0.015(7)
C20 0.033(8) 0.098(11) 0.056(9) 0.014(8) -0.001(7) 0.010(7)
C40 0.052(9) 0.082(10) 0.066(10) 0.007(8) -0.010(8) -0.016(8)
C6 0.048(9) 0.073(10) 0.036(8) -0.001(7) -0.006(7) -0.003(8)
C5 0.032(7) 0.045(8) 0.038(8) -0.002(6) -0.004(6) 0.000(6)
C21 0.065(10) 0.155(16) 0.045(9) 0.041(9) 0.011(8) 0.022(10)
C17 0.053(10) 0.082(10) 0.043(9) 0.021(7) 0.004(7) 0.010(7)
C8 0.035(8) 0.069(9) 0.062(10) 0.015(7) 0.004(7) 0.002(7)
C31 0.029(8) 0.178(18) 0.069(10) 0.028(11) -0.006(7) 0.006(10)
C9 0.061(10) 0.069(9) 0.042(8) 0.002(7) 0.001(8) 0.014(8)
C12 0.050(9) 0.107(12) 0.049(9) 0.008(8) 0.013(7) 0.012(8)
C62 0.078(11) 0.086(12) 0.080(12) 0.033(9) 0.002(9) 0.002(9)
C11 0.058(10) 0.085(11) 0.096(12) -0.005(9) -0.019(9) -0.020(9)
C7 0.041(8) 0.064(9) 0.059(10) -0.005(8) -0.013(8) -0.002(7)
C23 0.132(14) 0.030(9) 0.061(11) -0.008(7) -0.016(10) 0.010(9)
C72 0.142(18) 0.152(18) 0.067(12) -0.083(12) -0.040(12) 0.007(14)
C51 0.062(10) 0.137(15) 0.053(9) 0.038(10) 0.025(8) 0.004(10)
C52 0.057(11) 0.135(17) 0.22(2) -0.044(16) 0.078(14) -0.015(11)
C71 0.093(14) 0.108(15) 0.137(17) -0.033(13) -0.021(13) -0.018(12)
C61 0.20(2) 0.133(18) 0.122(17) -0.011(14) -0.022(16) 0.111(17)
C33 0.042(8) 0.070(9) 0.048(8) 0.001(7) -0.003(7) -0.012(7)

loop_
_atom_type_symbol
_atom_type_description
_atom_type_scat_dispersion_real
_atom_type_scat_dispersion_imag
_atom_type_scat_source
C C 0.0033 0.0016 'International Tables Vol C Tables 4.2.6.8 and 6.1.1.4'
H H 0.0000 0.0000 'International Tables Vol C Tables 4.2.6.8 and 6.1.1.4'
Cl Cl 0.1484 0.1585 'International Tables Vol C Tables 4.2.6.8 and 6.1.1.4'
N N 0.0061 0.0033 'International Tables Vol C Tables 4.2.6.8 and 6.1.1.4'
Ta Ta -0.7052 6.5227 'International Tables Vol C Tables 4.2.6.8 and 6.1.1.4'

loop_
_geom_angle_atom_site_label_1
_geom_angle_atom_site_label_2
_geom_angle_atom_site_label_3
_geom_angle
Cl1 Ta1 Cl2 86.49(9)
Cl1 Ta1 Cl3 82.86(11)
Cl3 Ta1 Cl2 87.79(11)
N6 Ta1 Cl1 170.7(3)
N6 Ta1 Cl2 91.7(3)
N6 Ta1 Cl3 88.0(3)
N6 Ta1 N5 100.7(5)
N6 Ta1 N7 90.5(4)
N5 Ta1 Cl1 88.4(3)
N5 Ta1 Cl2 88.2(3)
N5 Ta1 Cl3 170.6(3)
N7 Ta1 Cl1 91.5(3)
N7 Ta1 Cl2 177.7(4)
N7 Ta1 Cl3 93.0(4)
N7 Ta1 N5 90.6(5)
C62 N6 Ta1 123.6(9)
C61 N6 Ta1 128.7(10)
C61 N6 C62 106.1(12)
C51 N5 Ta1 124.4(8)
C52 N5 Ta1 126.0(11)
C52 N5 C51 109.2(12)
C28 C29 H29 113.6
C30 C29 H29 113.6
C30 C29 C28 132.8(14)
C72 N7 Ta1 130.3(11)
C72 N7 C71 107.1(13)
C71 N7 Ta1 121.5(11)
N4 C22 N3 102.6(8)
C1 N1 C4 125.9(10)
C1 N1 C2 109.6(9)
C2 N1 C4 124.4(10)
C29 C28 C27 114.0(11)
C29 C28 C32 127.6(12)
C27 C28 C32 118.4(11)
C37 C36 H36 117.9
C35 C36 H36 117.9
C35 C36 C37 124.2(12)
C22 N3 C25 123.4(9)
C22 N3 C23 111.7(9)
C23 N3 C25 124.9(10)
C37 C38 H38 118.7
C37 C38 C39 122.7(10)
C39 C38 H38 118.7
C29 C30 C25 116.0(13)
C29 C30 C33 127.0(11)
C25 C30 C33 117.0(11)
C22 N4 C34 121.9(9)
C22 N4 C24 113.4(9)
C24 N4 C34 124.7(10)
C36 C37 C41 120.5(12)
C38 C37 C36 117.4(11)
C38 C37 C41 122.2(12)
H10A C10 H10B 109.5
H10A C10 H10C 109.5
H10B C10 H10C 109.5
C5 C10 H10A 109.5
C5 C10 H10B 109.5
C5 C10 H10C 109.5
C16 C15 H15 118.4
C16 C15 C14 123.1(10)
C14 C15 H15 118.4
C1 N2 C13 126.5(9)
C1 N2 C3 109.5(9)
C3 N2 C13 123.7(9)
C5 C4 N1 119.4(10)
C5 C4 C9 122.9(11)
C9 C4 N1 117.7(10)
C15 C16 C20 120.9(10)
C15 C16 C17 116.2(11)
C17 C16 C20 122.8(11)
H42A C42 H42B 109.5
H42A C42 H42C 109.5
H42B C42 H42C 109.5
C39 C42 H42A 109.5
C39 C42 H42B 109.5
C39 C42 H42C 109.5
C39 C34 N4 118.3(12)
C39 C34 C35 123.2(10)
C35 C34 N4 118.5(11)
C38 C39 C42 120.9(10)
C34 C39 C38 116.8(10)
C34 C39 C42 122.2(10)
C30 C25 N3 122.0(12)
C30 C25 C26 120.4(11)
C26 C25 N3 117.6(11)
C15 C14 C19 122.6(10)
C13 C14 C15 117.4(10)
C13 C14 C19 120.1(10)
C28 C27 H27 120.4
C28 C27 C26 119.1(12)
C26 C27 H27 120.4
N1 C1 H1 126.2
N2 C1 N1 107.6(9)
N2 C1 H1 126.2
N1 C2 H2 126.8
C3 C2 N1 106.3(10)
C3 C2 H2 126.8
C14 C13 N2 118.5(10)
C18 C13 N2 118.6(9)
C18 C13 C14 122.9(10)
C25 C26 C27 117.7(12)
C25 C26 C31 123.6(12)
C27 C26 C31 118.8(13)
N2 C3 H3 126.5
C2 C3 N2 107.0(10)
C2 C3 H3 126.5
C14 C19 H19A 109.5
C14 C19 H19B 109.5
C14 C19 H19C 109.5
H19A C19 H19B 109.5
H19A C19 H19C 109.5
H19B C19 H19C 109.5
N4 C24 H24 127.5
C23 C24 N4 105.0(11)
C23 C24 H24 127.5
C37 C41 H41A 109.5
C37 C41 H41B 109.5
C37 C41 H41C 109.5
H41A C41 H41B 109.5
H41A C41 H41C 109.5
H41B C41 H41C 109.5
C28 C32 H32A 109.5
C28 C32 H32B 109.5
C28 C32 H32C 109.5
H32A C32 H32B 109.5
H32A C32 H32C 109.5
H32B C32 H32C 109.5
C36 C35 C34 115.7(12)
C36 C35 C40 123.4(13)
C34 C35 C40 121.0(12)
C13 C18 C21 121.9(11)
C13 C18 C17 117.5(10)
C17 C18 C21 120.6(11)
C16 C20 H20A 109.5
C16 C20 H20B 109.5
C16 C20 H20C 109.5
H20A C20 H20B 109.5
H20A C20 H20C 109.5
H20B C20 H20C 109.5
C35 C40 H40A 109.5
C35 C40 H40B 109.5
C35 C40 H40C 109.5
H40A C40 H40B 109.5
H40A C40 H40C 109.5
H40B C40 H40C 109.5
C5 C6 H6 119.4
C7 C6 H6 119.4
C7 C6 C5 121.3(11)
C4 C5 C10 121.8(10)
C4 C5 C6 117.3(11)
C6 C5 C10 120.9(10)
C18 C21 H21A 109.5
C18 C21 H21B 109.5
C18 C21 H21C 109.5
H21A C21 H21B 109.5
H21A C21 H21C 109.5
H21B C21 H21C 109.5
C16 C17 C18 122.9(12)
C16 C17 H17 118.6
C18 C17 H17 118.6
C9 C8 H8 119.2
C9 C8 C7 121.5(12)
C7 C8 H8 119.2
C26 C31 H31A 109.5
C26 C31 H31B 109.5
C26 C31 H31C 109.5
H31A C31 H31B 109.5
H31A C31 H31C 109.5
H31B C31 H31C 109.5
C4 C9 C12 119.4(12)
C8 C9 C4 117.1(11)
C8 C9 C12 123.4(13)
C9 C12 H12A 109.5
C9 C12 H12B 109.5
C9 C12 H12C 109.5
H12A C12 H12B 109.5
H12A C12 H12C 109.5
H12B C12 H12C 109.5
N6 C62 H62A 109.5
N6 C62 H62B 109.5
N6 C62 H62C 109.5
H62A C62 H62B 109.5
H62A C62 H62C 109.5
H62B C62 H62C 109.5
H11A C11 H11B 109.5
H11A C11 H11C 109.5
H11B C11 H11C 109.5
C7 C11 H11A 109.5
C7 C11 H11B 109.5
C7 C11 H11C 109.5
C6 C7 C8 119.9(12)
C6 C7 C11 121.0(12)
C8 C7 C11 119.1(13)
N3 C23 H23 126.4
C24 C23 N3 107.3(11)
C24 C23 H23 126.4
N7 C72 H72A 109.5
N7 C72 H72B 109.5
N7 C72 H72C 109.5
H72A C72 H72B 109.5
H72A C72 H72C 109.5
H72B C72 H72C 109.5
N5 C51 H51A 109.5
N5 C51 H51B 109.5
N5 C51 H51C 109.5
H51A C51 H51B 109.5
H51A C51 H51C 109.5
H51B C51 H51C 109.5
N5 C52 H52A 109.5
N5 C52 H52B 109.5
N5 C52 H52C 109.5
H52A C52 H52B 109.5
H52A C52 H52C 109.5
H52B C52 H52C 109.5
N7 C71 H71A 109.5
N7 C71 H71B 109.5
N7 C71 H71C 109.5
H71A C71 H71B 109.5
H71A C71 H71C 109.5
H71B C71 H71C 109.5
N6 C61 H61A 109.5
N6 C61 H61B 109.5
N6 C61 H61C 109.5
H61A C61 H61B 109.5
H61A C61 H61C 109.5
H61B C61 H61C 109.5
C30 C33 H33A 109.5
C30 C33 H33B 109.5
C30 C33 H33C 109.5
H33A C33 H33B 109.5
H33A C33 H33C 109.5
H33B C33 H33C 109.5

loop_
_geom_bond_atom_site_label_1
_geom_bond_atom_site_label_2
_geom_bond_distance
Ta1 Cl1 2.507(3)
Ta1 Cl2 2.522(3)
Ta1 Cl3 2.513(3)
Ta1 N6 1.969(10)
Ta1 N5 1.976(11)
Ta1 N7 1.969(11)
N6 C62 1.461(16)
N6 C61 1.439(18)
N5 C51 1.508(16)
N5 C52 1.373(17)
C29 H29 0.9500
C29 C28 1.278(15)
C29 C30 1.226(15)
N7 C72 1.407(18)
N7 C71 1.481(19)
C22 N3 1.359(13)
C22 N4 1.358(13)
N1 C4 1.452(13)
N1 C1 1.342(13)
N1 C2 1.368(14)
C28 C27 1.376(16)
C28 C32 1.528(16)
C36 H36 0.9500
C36 C37 1.389(17)
C36 C35 1.375(17)
N3 C25 1.477(14)
N3 C23 1.385(15)
C38 H38 0.9500
C38 C37 1.372(16)
C38 C39 1.411(15)
C30 C25 1.340(15)
C30 C33 1.566(16)
N4 C34 1.449(14)
N4 C24 1.381(14)
C37 C41 1.513(16)
C10 H10A 0.9800
C10 H10B 0.9800
C10 H10C 0.9800
C10 C5 1.493(15)
C15 H15 0.9500
C15 C16 1.378(15)
C15 C14 1.385(14)
N2 C1 1.324(13)
N2 C13 1.450(13)
N2 C3 1.376(13)
C4 C5 1.388(15)
C4 C9 1.420(16)
C16 C20 1.491(15)
C16 C17 1.386(16)
C42 H42A 0.9800
C42 H42B 0.9800
C42 H42C 0.9800
C42 C39 1.493(15)
C34 C39 1.378(15)
C34 C35 1.420(17)
C25 C26 1.371(17)
C14 C13 1.373(14)
C14 C19 1.512(14)
C27 H27 0.9500
C27 C26 1.388(17)
C1 H1 0.9500
C2 H2 0.9500
C2 C3 1.365(15)
C13 C18 1.360(15)
C26 C31 1.542(17)
C3 H3 0.9500
C19 H19A 0.9800
C19 H19B 0.9800
C19 H19C 0.9800
C24 H24 0.9500
C24 C23 1.350(17)
C41 H41A 0.9800
C41 H41B 0.9800
C41 H41C 0.9800
C32 H32A 0.9800
C32 H32B 0.9800
C32 H32C 0.9800
C35 C40 1.492(16)
C18 C21 1.530(16)
C18 C17 1.390(16)
C20 H20A 0.9800
C20 H20B 0.9800
C20 H20C 0.9800
C40 H40A 0.9800
C40 H40B 0.9800
C40 H40C 0.9800
C6 H6 0.9500
C6 C5 1.400(16)
C6 C7 1.375(17)
C21 H21A 0.9800
C21 H21B 0.9800
C21 H21C 0.9800
C17 H17 0.9500
C8 H8 0.9500
C8 C9 1.372(17)
C8 C7 1.398(17)
C31 H31A 0.9800
C31 H31B 0.9800
C31 H31C 0.9800
C9 C12 1.510(17)
C12 H12A 0.9800
C12 H12B 0.9800
C12 H12C 0.9800
C62 H62A 0.9800
C62 H62B 0.9800
C62 H62C 0.9800
C11 H11A 0.9800
C11 H11B 0.9800
C11 H11C 0.9800
C11 C7 1.540(17)
C23 H23 0.9500
C72 H72A 0.9800
C72 H72B 0.9800
C72 H72C 0.9800
C51 H51A 0.9800
C51 H51B 0.9800
C51 H51C 0.9800
C52 H52A 0.9800
C52 H52B 0.9800
C52 H52C 0.9800
C71 H71A 0.9800
C71 H71B 0.9800
C71 H71C 0.9800
C61 H61A 0.9800
C61 H61B 0.9800
C61 H61C 0.9800
C33 H33A 0.9800
C33 H33B 0.9800
C33 H33C 0.9800

loop_
_geom_hbond_atom_site_label_D
_geom_hbond_atom_site_label_H
_geom_hbond_atom_site_label_A
_geom_hbond_distance_DH
_geom_hbond_distance_HA
_geom_hbond_distance_DA
_geom_hbond_angle_DHA
C1 H1 C22 0.95 2.23 3.171(15) 171.4

loop_
_geom_torsion_atom_site_label_1
_geom_torsion_atom_site_label_2
_geom_torsion_atom_site_label_3
_geom_torsion_atom_site_label_4
_geom_torsion
C29 C28 C27 C26 -0.4(19)
C29 C30 C25 N3 176.7(11)
C29 C30 C25 C26 -0.8(17)
C22 N3 C25 C30 -76.2(14)
C22 N3 C25 C26 101.4(13)
C22 N3 C23 C24 0.3(16)
C22 N4 C34 C39 -93.7(13)
C22 N4 C34 C35 85.6(14)
C22 N4 C24 C23 -0.3(16)
N1 C4 C5 C10 2.5(16)
N1 C4 C5 C6 -178.4(10)
N1 C4 C9 C8 178.2(10)
N1 C4 C9 C12 0.6(16)
N1 C2 C3 N2 0.8(13)
C28 C29 C30 C25 4(2)
C28 C29 C30 C33 -176.8(13)
C28 C27 C26 C25 2(2)
C28 C27 C26 C31 -177.8(13)
N3 C22 N4 C34 177.8(10)
N3 C22 N4 C24 0.5(13)
N3 C25 C26 C27 -179.5(11)
N3 C25 C26 C31 0.8(19)
C30 C29 C28 C27 -3(2)
C30 C29 C28 C32 176.4(14)
C30 C25 C26 C27 -1.9(19)
C30 C25 C26 C31 178.4(13)
N4 C22 N3 C25 178.5(10)
N4 C22 N3 C23 -0.5(13)
N4 C34 C39 C38 177.9(10)
N4 C34 C39 C42 -0.3(16)
N4 C34 C35 C36 -177.1(10)
N4 C34 C35 C40 2.2(17)
N4 C24 C23 N3 0.0(17)
C37 C36 C35 C34 -1.1(18)
C37 C36 C35 C40 179.6(12)
C37 C38 C39 C42 177.6(11)
C37 C38 C39 C34 -0.7(17)
C15 C16 C17 C18 0.8(19)
C15 C14 C13 N2 -175.3(9)
C15 C14 C13 C18 1.9(16)
N2 C13 C18 C21 -4.4(17)
N2 C13 C18 C17 175.1(10)
C4 N1 C1 N2 -177.6(9)
C4 N1 C2 C3 177.4(10)
C16 C15 C14 C13 -0.2(16)
C16 C15 C14 C19 178.4(10)
C34 N4 C24 C23 -177.5(13)
C39 C38 C37 C36 1.7(18)
C39 C38 C37 C41 -177.5(11)
C39 C34 C35 C36 2.2(17)
C39 C34 C35 C40 -178.5(11)
C25 N3 C23 C24 -178.6(12)
C14 C15 C16 C20 -178.9(11)
C14 C15 C16 C17 -1.1(17)
C14 C13 C18 C21 178.3(12)
C14 C13 C18 C17 -2.2(18)
C1 N1 C4 C5 -101.2(13)
C1 N1 C4 C9 80.3(13)
C1 N1 C2 C3 -1.0(13)
C1 N2 C13 C14 -86.7(13)
C1 N2 C13 C18 95.9(13)
C1 N2 C3 C2 -0.3(12)
C2 N1 C4 C5 80.6(14)
C2 N1 C4 C9 -97.8(13)
C2 N1 C1 N2 0.8(12)
C13 N2 C1 N1 172.9(9)
C13 N2 C3 C2 -173.7(10)
C13 C18 C17 C16 0.7(19)
C3 N2 C1 N1 -0.3(11)
C3 N2 C13 C14 85.6(12)
C3 N2 C13 C18 -91.8(13)
C19 C14 C13 N2 6.0(14)
C19 C14 C13 C18 -176.7(10)
C24 N4 C34 C39 83.3(15)
C24 N4 C34 C35 -97.4(15)
C32 C28 C27 C26 -179.9(13)
C35 C36 C37 C38 -0.8(19)
C35 C36 C37 C41 178.4(11)
C35 C34 C39 C38 -1.3(17)
C35 C34 C39 C42 -179.6(11)
C20 C16 C17 C18 178.6(12)
C5 C4 C9 C8 -0.1(18)
C5 C4 C9 C12 -177.7(11)
C5 C6 C7 C8 1(2)
C5 C6 C7 C11 179.8(12)
C21 C18 C17 C16 -179.7(13)
C9 C4 C5 C10 -179.2(11)
C9 C4 C5 C6 0.0(17)
C9 C8 C7 C6 -1(2)
C9 C8 C7 C11 180.0(12)
C7 C6 C5 C10 178.6(12)
C7 C6 C5 C4 -0.5(18)
C7 C8 C9 C4 0.9(19)
C7 C8 C9 C12 178.4(12)
C23 N3 C25 C30 102.6(15)
C23 N3 C25 C26 -79.8(15)
C33 C30 C25 N3 -2.9(16)
C33 C30 C25 C26 179.6(11)
